data_4072935
loop_
_publ_author_name
'Chauhan, Ashok K. S.'
'Singh, Puspendra'
'Kumar, Arun'
'Srivastava, Ramesh C.'
'Butcher, Ray J.'
'Duthie, Andrew'

_publ_section_title
;
 Room-Temperature Insertion of Elemental Tellurium into the Csp3&#x2212;Br
 and &#x2212;I Bonds of \a-Bromo- and \a-Iodopinacolone
;
_journal_issue 8
_journal_name_full Organometallics
_journal_page_first 1955
_journal_paper_doi 10.1021/om061144a
_journal_volume 26
_journal_year 2007
_chemical_formula_moiety 'C16 H18 Br2 O Te'
_chemical_formula_sum 'C16 H18 Br2 O Te'
_chemical_formula_weight 513.72
_chemical_name_systematic
;
 ?
;
_space_group_IT_number 14
_symmetry_cell_setting monoclinic
_symmetry_space_group_name_Hall '-P 2ybc'
_symmetry_space_group_name_H-M 'P 1 21/c 1'
_atom_sites_solution_hydrogens geom
_atom_sites_solution_primary direct
_atom_sites_solution_secondary difmap
_audit_creation_method SHELXL-97
_cell_angle_alpha 90.00
_cell_angle_beta 93.574(3)
_cell_angle_gamma 90.00
_cell_formula_units_Z 4
_cell_length_a 6.5150(12)
_cell_length_b 14.279(3)
_cell_length_c 19.049(4)
_cell_measurement_reflns_used 5141
_cell_measurement_temperature 93(2)
_cell_measurement_theta_max 28.25
_cell_measurement_theta_min 2.57
_cell_volume 1768.6(6)
_computing_cell_refinement 'SAINT (Bruker, 2000)'
_computing_data_collection 'SMART (Bruker, 2000)'
_computing_data_reduction 'SAINT (Bruker, 2000)'
_computing_molecular_graphics 'DIAMOND (Bergerhoff et al., 1996)'
_computing_publication_material 'SHELXL97 (Sheldrick, 1997)'
_computing_structure_refinement 'SHELXL97 (Sheldrick, 1997)'
_computing_structure_solution 'SHELXS97 (Sheldrick, 1997)'
_diffrn_ambient_temperature 93(2)
_diffrn_measured_fraction_theta_full 0.996
_diffrn_measured_fraction_theta_max 0.996
_diffrn_measurement_device_type 'Bruker P4'
_diffrn_measurement_method '\w scans'
_diffrn_radiation_monochromator graphite
_diffrn_radiation_source 'fine-focus sealed tube'
_diffrn_radiation_type MoK\a
_diffrn_radiation_wavelength 0.71073
_diffrn_reflns_av_R_equivalents 0.0279
_diffrn_reflns_av_sigmaI/netI 0.0278
_diffrn_reflns_limit_h_max 8
_diffrn_reflns_limit_h_min -7
_diffrn_reflns_limit_k_max 18
_diffrn_reflns_limit_k_min -18
_diffrn_reflns_limit_l_max 24
_diffrn_reflns_limit_l_min -24
_diffrn_reflns_number 12802
_diffrn_reflns_theta_full 27.50
_diffrn_reflns_theta_max 27.50
_diffrn_reflns_theta_min 1.78
_exptl_absorpt_coefficient_mu 6.194
_exptl_absorpt_correction_T_max 1.000
_exptl_absorpt_correction_T_min 0.639
_exptl_absorpt_correction_type multi-scan
_exptl_absorpt_process_details 'SADABS (Bruker, 2000)'
_exptl_crystal_colour Colorless
_exptl_crystal_density_diffrn 1.929
_exptl_crystal_density_method 'not measured'
_exptl_crystal_description Needle
_exptl_crystal_F_000 976
_exptl_crystal_size_max 0.95
_exptl_crystal_size_mid 0.25
_exptl_crystal_size_min 0.10
_refine_diff_density_max 1.761
_refine_diff_density_min -2.348
_refine_diff_density_rms 0.127
_refine_ls_extinction_method none
_refine_ls_goodness_of_fit_ref 1.001
_refine_ls_hydrogen_treatment constr
_refine_ls_matrix_type full
_refine_ls_number_parameters 270
_refine_ls_number_reflns 4056
_refine_ls_number_restraints 31
_refine_ls_restrained_S_all 0.999
_refine_ls_R_factor_all 0.0380
_refine_ls_R_factor_gt 0.0330
_refine_ls_shift/su_max 0.001
_refine_ls_shift/su_mean 0.000
_refine_ls_structure_factor_coef Fsqd
_refine_ls_weighting_details 'calc w=1/[\s^2^(Fo^2^)+(0.0243P)^2^+10.5791P] where P=(Fo^2^+2Fc^2^)/3'
_refine_ls_weighting_scheme calc
_refine_ls_wR_factor_gt 0.0722
_refine_ls_wR_factor_ref 0.0742
_reflns_number_gt 3684
_reflns_number_total 4056
_reflns_threshold_expression >2sigma(I)
_cod_data_source_file om061144asi20070213_024116.cif
_cod_data_source_block Compound_2b
_cod_depositor_comments
;
The following automatic conversions were performed:

'_symmetry_cell_setting' value 'Monoclinic' changed to 'monoclinic'
according to /home/saulius/struct/CIF-dictionaries/cif_core.dic
dictionary named 'cif_core.dic' version 2.4.1 from 2010-06-29.

Automatic conversion script
Id: cif_fix_values 1715 2011-07-08 13:25:40Z adriana 
;
_cod_original_sg_symbol_H-M 'P 21/c'
_cod_database_code 4072935

loop_
_symmetry_equiv_pos_as_xyz
'x, y, z'
'-x, y+1/2, -z+1/2'
'-x, -y, -z'
'x, -y-1/2, z-1/2'

loop_
_atom_site_label
_atom_site_type_symbol
_atom_site_fract_x
_atom_site_fract_y
_atom_site_fract_z
_atom_site_U_iso_or_equiv
_atom_site_adp_type
_atom_site_occupancy
_atom_site_symmetry_multiplicity
_atom_site_calc_flag
_atom_site_refinement_flags
_atom_site_disorder_assembly
_atom_site_disorder_group
C1 C 0.6646(5) 0.4377(3) 0.1155(2) 0.0150(7) Uani 1 1 d . A .
H1A H 0.8094 0.4198 0.1097 0.018 Uiso 1 1 calc R . .
H1B H 0.6208 0.4835 0.0786 0.018 Uiso 1 1 calc R . .
C2 C 0.6396(5) 0.4775(3) 0.18781(19) 0.0142(7) Uani 1 1 d . . .
C3A C 0.7992(18) 0.5470(9) 0.2178(6) 0.020(4) Uiso 0.522(15) 1 d PD A 1
C4A C 0.8618(14) 0.6146(6) 0.1594(4) 0.021(2) Uiso 0.522(15) 1 d PD A 1
H4A1 H 0.9648 0.6589 0.1791 0.032 Uiso 0.522(15) 1 calc PR A 1
H4A2 H 0.7405 0.6490 0.1406 0.032 Uiso 0.522(15) 1 calc PR A 1
H4A3 H 0.9199 0.5787 0.1216 0.032 Uiso 0.522(15) 1 calc PR A 1
C5A C 0.7054(14) 0.6057(8) 0.2750(6) 0.022(2) Uiso 0.522(15) 1 d PD A 1
H5A1 H 0.8080 0.6504 0.2945 0.033 Uiso 0.522(15) 1 calc PR A 1
H5A2 H 0.6624 0.5645 0.3124 0.033 Uiso 0.522(15) 1 calc PR A 1
H5A3 H 0.5858 0.6400 0.2545 0.033 Uiso 0.522(15) 1 calc PR A 1
C6A C 0.9882(12) 0.4912(6) 0.2439(5) 0.020(2) Uiso 0.522(15) 1 d PD A 1
H6A1 H 1.0940 0.5342 0.2637 0.030 Uiso 0.522(15) 1 calc PR A 1
H6A2 H 1.0419 0.4566 0.2046 0.030 Uiso 0.522(15) 1 calc PR A 1
H6A3 H 0.9502 0.4470 0.2803 0.030 Uiso 0.522(15) 1 calc PR A 1
C3B C 0.7802(18) 0.5579(9) 0.2133(5) 0.012(4) Uiso 0.478(15) 1 d PD A 2
C4B C 0.7640(17) 0.6404(7) 0.1621(5) 0.030(3) Uiso 0.478(15) 1 d PD A 2
H4B1 H 0.8555 0.6909 0.1796 0.044 Uiso 0.478(15) 1 calc PR A 2
H4B2 H 0.6219 0.6633 0.1580 0.044 Uiso 0.478(15) 1 calc PR A 2
H4B3 H 0.8043 0.6200 0.1158 0.044 Uiso 0.478(15) 1 calc PR A 2
C5B C 0.7231(14) 0.5843(8) 0.2879(5) 0.013(2) Uiso 0.478(15) 1 d PD A 2
H5B1 H 0.8110 0.6359 0.3057 0.020 Uiso 0.478(15) 1 calc PR A 2
H5B2 H 0.7433 0.5300 0.3190 0.020 Uiso 0.478(15) 1 calc PR A 2
H5B3 H 0.5788 0.6039 0.2867 0.020 Uiso 0.478(15) 1 calc PR A 2
C6B C 1.0015(12) 0.5209(7) 0.2199(5) 0.021(2) Uiso 0.478(15) 1 d PD A 2
H6B1 H 1.0948 0.5713 0.2362 0.032 Uiso 0.478(15) 1 calc PR A 2
H6B2 H 1.0404 0.4984 0.1740 0.032 Uiso 0.478(15) 1 calc PR A 2
H6B3 H 1.0108 0.4692 0.2539 0.032 Uiso 0.478(15) 1 calc PR A 2
C7A C 0.540(2) 0.2723(11) 0.0063(8) 0.012(3) Uani 0.495(6) 1 d PD A 1
C8A C 0.6552(11) 0.3228(5) -0.0375(4) 0.0161(16) Uani 0.495(6) 1 d PD A 1
H8A H 0.7158 0.3802 -0.0217 0.019 Uiso 0.495(6) 1 calc PR A 1
C9A C 0.6849(12) 0.2909(6) -0.1057(4) 0.0215(18) Uani 0.495(6) 1 d PD A 1
H9A H 0.7654 0.3267 -0.1358 0.026 Uiso 0.495(6) 1 calc PR A 1
C10A C 0.5980(13) 0.2079(7) -0.1293(5) 0.0208(18) Uani 0.495(6) 1 d PD A 1
H10A H 0.6192 0.1864 -0.1755 0.025 Uiso 0.495(6) 1 calc PR A 1
C11A C 0.3886(17) 0.0680(7) -0.1081(5) 0.024(2) Uani 0.495(6) 1 d PD A 1
H11A H 0.4054 0.0473 -0.1548 0.028 Uiso 0.495(6) 1 calc PR A 1
C12A C 0.2797(14) 0.0139(6) -0.0646(4) 0.026(2) Uani 0.495(6) 1 d PD A 1
H12A H 0.2217 -0.0437 -0.0811 0.031 Uiso 0.495(6) 1 calc PR A 1
C13A C 0.2535(13) 0.0437(6) 0.0050(4) 0.0237(19) Uani 0.495(6) 1 d PD A 1
H13A H 0.1792 0.0057 0.0355 0.028 Uiso 0.495(6) 1 calc PR A 1
C14A C 0.3344(12) 0.1267(5) 0.0284(4) 0.0180(17) Uani 0.495(6) 1 d PD A 1
H14A H 0.3118 0.1467 0.0748 0.022 Uiso 0.495(6) 1 calc PR A 1
C15A C 0.478(4) 0.155(2) -0.0852(12) 0.014(4) Uani 0.495(6) 1 d PD A 1
C16A C 0.4518(18) 0.1841(9) -0.0150(6) 0.014(3) Uani 0.495(6) 1 d PD A 1
C7B C 0.541(2) 0.2521(11) 0.0201(8) 0.014(4) Uani 0.505(6) 1 d PD A 2
C8B C 0.7275(12) 0.2677(6) -0.0063(4) 0.0224(19) Uani 0.505(6) 1 d PD A 2
H8B H 0.8239 0.3083 0.0177 0.027 Uiso 0.505(6) 1 calc PR A 2
C9B C 0.7771(13) 0.2241(6) -0.0687(5) 0.027(2) Uani 0.505(6) 1 d PD A 2
H9B H 0.9080 0.2341 -0.0868 0.032 Uiso 0.505(6) 1 calc PR A 2
C10B C 0.6366(14) 0.1670(7) -0.1037(5) 0.026(2) Uani 0.505(6) 1 d PD A 2
H10B H 0.6699 0.1392 -0.1469 0.032 Uiso 0.505(6) 1 calc PR A 2
C11B C 0.2983(18) 0.0877(8) -0.1127(5) 0.029(2) Uani 0.505(6) 1 d PD A 2
H11B H 0.3313 0.0583 -0.1553 0.035 Uiso 0.505(6) 1 calc PR A 2
C12B C 0.1127(14) 0.0712(7) -0.0867(5) 0.031(2) Uani 0.505(6) 1 d PD A 2
H12B H 0.0190 0.0299 -0.1111 0.037 Uiso 0.505(6) 1 calc PR A 2
C13B C 0.0563(13) 0.1141(6) -0.0243(4) 0.0253(19) Uani 0.505(6) 1 d PD A 2
H13B H -0.0747 0.1022 -0.0070 0.030 Uiso 0.505(6) 1 calc PR A 2
C14B C 0.1931(11) 0.1736(5) 0.0113(4) 0.0190(17) Uani 0.505(6) 1 d PD A 2
H14B H 0.1562 0.2020 0.0538 0.023 Uiso 0.505(6) 1 calc PR A 2
C15B C 0.445(5) 0.148(2) -0.0774(13) 0.023(4) Uani 0.505(6) 1 d PD A 2
C16B C 0.3892(17) 0.1930(9) -0.0147(7) 0.014(3) Uani 0.505(6) 1 d PD A 2
O1 O 0.5042(4) 0.4475(2) 0.22242(15) 0.0248(7) Uani 1 1 d . A .
Te Te 0.47029(3) 0.318199(17) 0.111002(13) 0.01480(7) Uani 1 1 d . . .
Br1 Br 0.18785(5) 0.42580(3) 0.04326(2) 0.01843(10) Uani 1 1 d . A .
Br2 Br 0.79000(7) 0.22967(4) 0.17319(4) 0.04425(16) Uani 1 1 d . A .

loop_
_atom_site_aniso_label
_atom_site_aniso_U_11
_atom_site_aniso_U_22
_atom_site_aniso_U_33
_atom_site_aniso_U_23
_atom_site_aniso_U_13
_atom_site_aniso_U_12
C1 0.0117(15) 0.0175(18) 0.0157(17) -0.0033(15) 0.0004(13) -0.0009(14)
C2 0.0148(16) 0.0136(18) 0.0136(17) -0.0008(14) -0.0020(13) 0.0025(14)
C7A 0.015(5) 0.008(7) 0.012(6) 0.000(5) -0.001(4) 0.003(4)
C8A 0.014(3) 0.015(4) 0.020(4) 0.003(3) -0.001(3) -0.003(3)
C9A 0.017(4) 0.023(4) 0.025(4) 0.005(3) 0.007(3) -0.003(3)
C10A 0.016(4) 0.028(5) 0.019(4) -0.008(4) 0.003(3) -0.002(4)
C11A 0.025(5) 0.021(5) 0.025(5) -0.009(4) -0.002(4) -0.002(4)
C12A 0.031(4) 0.021(4) 0.025(4) -0.010(4) -0.004(4) -0.006(4)
C13A 0.030(4) 0.013(4) 0.029(5) -0.004(3) 0.002(3) -0.010(3)
C14A 0.025(4) 0.017(4) 0.011(3) -0.005(3) -0.002(3) -0.003(3)
C15A 0.026(10) 0.006(7) 0.009(6) -0.004(5) -0.001(4) 0.002(5)
C16A 0.008(6) 0.015(5) 0.018(5) 0.010(4) -0.002(4) 0.004(4)
C7B 0.018(5) 0.006(7) 0.018(7) -0.001(6) 0.002(4) 0.003(4)
C8B 0.019(4) 0.022(4) 0.027(4) -0.005(4) 0.005(3) -0.007(3)
C9B 0.026(4) 0.024(5) 0.032(5) -0.004(4) 0.012(4) -0.001(4)
C10B 0.033(6) 0.023(5) 0.024(5) -0.006(4) 0.004(4) 0.000(4)
C11B 0.037(6) 0.026(6) 0.022(5) -0.007(4) -0.003(5) -0.007(5)
C12B 0.032(5) 0.028(5) 0.031(5) -0.011(4) -0.002(4) -0.011(4)
C13B 0.024(4) 0.023(4) 0.029(4) -0.005(4) -0.001(3) -0.006(3)
C14B 0.020(4) 0.014(4) 0.022(4) -0.003(3) -0.004(3) -0.003(3)
C15B 0.021(8) 0.021(8) 0.029(9) 0.012(7) 0.001(5) 0.002(5)
C16B 0.012(6) 0.007(4) 0.022(5) 0.001(3) -0.005(4) 0.001(5)
O1 0.0243(14) 0.0317(17) 0.0189(14) -0.0036(13) 0.0061(11) -0.0138(13)
Te 0.01282(11) 0.01077(12) 0.02020(13) -0.00235(10) -0.00387(9) 0.00025(9)
Br1 0.01189(16) 0.0235(2) 0.01985(19) 0.00555(15) 0.00048(13) 0.00329(14)
Br2 0.0262(2) 0.0243(3) 0.0791(4) 0.0161(3) -0.0216(2) 0.00368(19)

loop_
_atom_type_symbol
_atom_type_description
_atom_type_scat_dispersion_real
_atom_type_scat_dispersion_imag
_atom_type_scat_source
C C 0.0033 0.0016 'International Tables Vol C Tables 4.2.6.8 and 6.1.1.4'
H H 0.0000 0.0000 'International Tables Vol C Tables 4.2.6.8 and 6.1.1.4'
O O 0.0106 0.0060 'International Tables Vol C Tables 4.2.6.8 and 6.1.1.4'
Br Br -0.2901 2.4595 'International Tables Vol C Tables 4.2.6.8 and 6.1.1.4'
Te Te -0.5308 1.6751 'International Tables Vol C Tables 4.2.6.8 and 6.1.1.4'

loop_
_geom_angle_atom_site_label_1
_geom_angle_atom_site_label_2
_geom_angle_atom_site_label_3
_geom_angle
C2 C1 Te 104.0(2)
C2 C1 H1A 111.0
Te C1 H1A 111.0
C2 C1 H1B 111.0
Te C1 H1B 111.0
H1A C1 H1B 109.0
O1 C2 C1 119.2(3)
O1 C2 C3A 122.0(5)
C1 C2 C3A 118.5(5)
O1 C2 C3B 122.3(5)
C1 C2 C3B 118.4(4)
C3A C2 C3B 8.1(6)
C2 C3A C6A 107.5(8)
C2 C3A C5A 109.3(8)
C6A C3A C5A 113.8(9)
C2 C3A C4A 110.0(8)
C6A C3A C4A 108.5(8)
C5A C3A C4A 107.7(9)
C3A C4A H4A1 109.5
C3A C4A H4A2 109.5
H4A1 C4A H4A2 109.5
C3A C4A H4A3 109.5
H4A1 C4A H4A3 109.5
H4A2 C4A H4A3 109.5
C3A C5A H5A1 109.5
C3A C5A H5A2 109.5
H5A1 C5A H5A2 109.5
C3A C5A H5A3 109.5
H5A1 C5A H5A3 109.5
H5A2 C5A H5A3 109.5
C3A C6A H6A1 109.5
C3A C6A H6A2 109.5
H6A1 C6A H6A2 109.5
C3A C6A H6A3 109.5
H6A1 C6A H6A3 109.5
H6A2 C6A H6A3 109.5
C2 C3B C5B 107.6(7)
C2 C3B C6B 107.9(8)
C5B C3B C6B 106.7(8)
C2 C3B C4B 111.1(8)
C5B C3B C4B 113.0(10)
C6B C3B C4B 110.2(8)
C3B C4B H4B1 109.5
C3B C4B H4B2 109.5
H4B1 C4B H4B2 109.5
C3B C4B H4B3 109.5
H4B1 C4B H4B3 109.5
H4B2 C4B H4B3 109.5
C3B C5B H5B1 109.5
C3B C5B H5B2 109.5
H5B1 C5B H5B2 109.5
C3B C5B H5B3 109.5
H5B1 C5B H5B3 109.5
H5B2 C5B H5B3 109.5
C3B C6B H6B1 109.5
C3B C6B H6B2 109.5
H6B1 C6B H6B2 109.5
C3B C6B H6B3 109.5
H6B1 C6B H6B3 109.5
H6B2 C6B H6B3 109.5
C8A C7A C16A 121.3(10)
C8A C7A Te 123.8(8)
C16A C7A Te 114.9(8)
C7A C8A C9A 120.6(8)
C7A C8A H8A 119.7
C9A C8A H8A 119.7
C10A C9A C8A 120.3(7)
C10A C9A H9A 119.8
C8A C9A H9A 119.8
C9A C10A C15A 120.0(8)
C9A C10A H10A 120.0
C15A C10A H10A 120.0
C12A C11A C15A 121.6(10)
C12A C11A H11A 119.2
C15A C11A H11A 119.2
C11A C12A C13A 119.8(8)
C11A C12A H12A 120.1
C13A C12A H12A 120.1
C14A C13A C12A 120.2(8)
C14A C13A H13A 119.9
C12A C13A H13A 119.9
C13A C14A C16A 121.6(8)
C13A C14A H14A 119.2
C16A C14A H14A 119.2
C10A C15A C16A 120.7(10)
C10A C15A C11A 121.0(10)
C16A C15A C11A 118.1(15)
C14A C16A C15A 118.6(11)
C14A C16A C7A 124.4(10)
C15A C16A C7A 116.9(12)
C8B C7B C16B 122.3(11)
C8B C7B Te 119.3(9)
C16B C7B Te 118.4(9)
C7B C8B C9B 120.0(9)
C7B C8B H8B 120.0
C9B C8B H8B 120.0
C10B C9B C8B 119.8(8)
C10B C9B H9B 120.1
C8B C9B H9B 120.1
C9B C10B C15B 121.6(9)
C9B C10B H10B 119.2
C15B C10B H10B 119.2
C12B C11B C15B 121.3(10)
C12B C11B H11B 119.4
C15B C11B H11B 119.4
C11B C12B C13B 121.3(8)
C11B C12B H12B 119.3
C13B C12B H12B 119.3
C14B C13B C12B 119.3(8)
C14B C13B H13B 120.3
C12B C13B H13B 120.3
C13B C14B C16B 121.0(8)
C13B C14B H14B 119.5
C16B C14B H14B 119.5
C10B C15B C16B 119.7(11)
C10B C15B C11B 122.2(11)
C16B C15B C11B 118.1(15)
C14B C16B C15B 119.1(10)
C14B C16B C7B 124.3(9)
C15B C16B C7B 116.6(11)
C7B Te C1 103.8(4)
C7B Te C7A 10.0(8)
C1 Te C7A 97.0(3)
C7B Te Br2 86.9(5)
C1 Te Br2 85.14(10)
C7A Te Br2 93.6(5)
C7B Te Br1 92.4(5)
C1 Te Br1 87.04(10)
C7A Te Br1 84.7(5)
Br2 Te Br1 171.726(17)

loop_
_geom_bond_atom_site_label_1
_geom_bond_atom_site_label_2
_geom_bond_distance
C1 C2 1.507(5)
C1 Te 2.123(4)
C1 H1A 0.9900
C1 H1B 0.9900
C2 O1 1.212(5)
C2 C3A 1.522(13)
C2 C3B 1.529(12)
C3A C6A 1.524(13)
C3A C5A 1.532(11)
C3A C4A 1.546(12)
C4A H4A1 0.9800
C4A H4A2 0.9800
C4A H4A3 0.9800
C5A H5A1 0.9800
C5A H5A2 0.9800
C5A H5A3 0.9800
C6A H6A1 0.9800
C6A H6A2 0.9800
C6A H6A3 0.9800
C3B C5B 1.539(10)
C3B C6B 1.534(13)
C3B C4B 1.529(13)
C4B H4B1 0.9800
C4B H4B2 0.9800
C4B H4B3 0.9800
C5B H5B1 0.9800
C5B H5B2 0.9800
C5B H5B3 0.9800
C6B H6B1 0.9800
C6B H6B2 0.9800
C6B H6B3 0.9800
C7A C8A 1.362(12)
C7A C16A 1.432(13)
C7A Te 2.175(13)
C8A C9A 1.402(10)
C8A H8A 0.9500
C9A C10A 1.376(11)
C9A H9A 0.9500
C10A C15A 1.403(18)
C10A H10A 0.9500
C11A C12A 1.364(12)
C11A C15A 1.430(14)
C11A H11A 0.9500
C12A C13A 1.413(11)
C12A H12A 0.9500
C13A C14A 1.360(10)
C13A H13A 0.9500
C14A C16A 1.421(13)
C14A H14A 0.9500
C15A C16A 1.421(13)
C7B C8B 1.361(14)
C7B C16B 1.431(12)
C7B Te 2.051(14)
C8B C9B 1.398(10)
C8B H8B 0.9500
C9B C10B 1.368(11)
C9B H9B 0.9500
C10B C15B 1.400(18)
C10B H10B 0.9500
C11B C12B 1.355(12)
C11B C15B 1.427(16)
C11B H11B 0.9500
C12B C13B 1.406(11)
C12B H12B 0.9500
C13B C14B 1.379(10)
C13B H13B 0.9500
C14B C16B 1.426(11)
C14B H14B 0.9500
C15B C16B 1.422(14)
Te Br2 2.6518(6)
Te Br1 2.6675(5)

loop_
_geom_torsion_atom_site_label_1
_geom_torsion_atom_site_label_2
_geom_torsion_atom_site_label_3
_geom_torsion_atom_site_label_4
_geom_torsion
Te C1 C2 O1 -10.9(4)
Te C1 C2 C3A 163.0(6)
Te C1 C2 C3B 172.2(6)
O1 C2 C3A C6A 95.6(7)
C1 C2 C3A C6A -78.1(8)
C3B C2 C3A C6A -169(5)
O1 C2 C3A C5A -28.4(12)
C1 C2 C3A C5A 157.9(7)
C3B C2 C3A C5A 67(4)
O1 C2 C3A C4A -146.4(6)
C1 C2 C3A C4A 39.9(9)
C3B C2 C3A C4A -51(4)
O1 C2 C3B C5B 3.4(11)
C1 C2 C3B C5B -179.7(7)
C3A C2 C3B C5B -87(5)
O1 C2 C3B C6B 118.3(7)
C1 C2 C3B C6B -64.8(8)
C3A C2 C3B C6B 28(4)
O1 C2 C3B C4B -120.8(7)
C1 C2 C3B C4B 56.1(9)
C3A C2 C3B C4B 149(5)
C16A C7A C8A C9A 2(2)
Te C7A C8A C9A -176.7(9)
C7A C8A C9A C10A 0.0(15)
C8A C9A C10A C15A 0(2)
C15A C11A C12A C13A 0(2)
C11A C12A C13A C14A 0.8(14)
C12A C13A C14A C16A -1.9(14)
C9A C10A C15A C16A -3(4)
C9A C10A C15A C11A -179(2)
C12A C11A C15A C10A 177(2)
C12A C11A C15A C16A 0(4)
C13A C14A C16A C15A 2(2)
C13A C14A C16A C7A 179.7(13)
C10A C15A C16A C14A -178(2)
C11A C15A C16A C14A -1(4)
C10A C15A C16A C7A 4(4)
C11A C15A C16A C7A -179(2)
C8A C7A C16A C14A 178.5(13)
Te C7A C16A C14A -3(2)
C8A C7A C16A C15A -4(3)
Te C7A C16A C15A 175(2)
C16B C7B C8B C9B -1(2)
Te C7B C8B C9B -179.2(9)
C7B C8B C9B C10B 1.1(17)
C8B C9B C10B C15B -2(3)
C15B C11B C12B C13B 1(3)
C11B C12B C13B C14B -0.5(15)
C12B C13B C14B C16B 0.9(14)
C9B C10B C15B C16B 3(5)
C9B C10B C15B C11B -179(2)
C12B C11B C15B C10B -179(3)
C12B C11B C15B C16B -1(5)
C13B C14B C16B C15B -1(3)
C13B C14B C16B C7B -178.5(13)
C10B C15B C16B C14B 180(2)
C11B C15B C16B C14B 2(4)
C10B C15B C16B C7B -3(5)
C11B C15B C16B C7B 179(3)
C8B C7B C16B C14B 179.2(13)
Te C7B C16B C14B -3(2)
C8B C7B C16B C15B 2(3)
Te C7B C16B C15B -180(2)
C8B C7B Te C1 23.4(14)
C16B C7B Te C1 -154.7(12)
C8B C7B Te C7A 71(4)
C16B C7B Te C7A -107(5)
C8B C7B Te Br2 -60.9(13)
C16B C7B Te Br2 121.1(13)
C8B C7B Te Br1 110.9(13)
C16B C7B Te Br1 -67.2(13)
C2 C1 Te C7B -170.8(6)
C2 C1 Te C7A -178.2(6)
C2 C1 Te Br2 -85.2(2)
C2 C1 Te Br1 97.5(2)
C8A C7A Te C7B -141(6)
C16A C7A Te C7B 40(4)
C8A C7A Te C1 -7.6(15)
C16A C7A Te C1 173.7(12)
C8A C7A Te Br2 -93.1(14)
C16A C7A Te Br2 88.2(12)
C8A C7A Te Br1 78.8(14)
C16A C7A Te Br1 -99.9(13)
